data_4336147
loop_
_publ_author_name
'Chunying Tang'
'Fang Wang'
'Wenqing Jiang'
'Yong Zhang'
'Dingxian Jia'

_publ_contact_author_address
;Soochow University
      College of Chemistry, Chemical Engineering and Materials Science
      P.O. Box 174, Renai Road 199, Suzhou 215123
      P.R.China.
;
_publ_contact_author_email jiadingxian@suda.edu.cn
_publ_contact_author_fax 86-512-65880089
_publ_contact_author_name 'Dr. Dingxian Jia'
_publ_contact_author_phone 86-512-65880089
_publ_section_title
;
 Clusters [Co(As3S3)2]2-, [Ni(As3S3)2]2-, and [{Co(en)}6(\m3-S)4(AsS3)4]2-
 with Co-As or Ni-As Bonds: Solvothermal Syntheses and Characterizations
 of Thioarsenates Containing Transition-Metal Complexes
;
_journal_name_full 'Inorganic Chemistry'
_journal_page_first 10860
_journal_page_last 10868
_journal_paper_doi 10.1021/ic4007982
_journal_volume 52
_journal_year 2013
_chemical_formula_moiety 'C12 H48 As2 Co2 N12 S5'
_chemical_formula_sum 'C12 H48 As2 Co2 N12 S5'
_chemical_formula_weight 788.62
_chemical_name_systematic
; 
 ? 
;
_space_group_IT_number 61
_symmetry_cell_setting orthorhombic
_symmetry_Int_Tables_number 61
_symmetry_space_group_name_Hall '-P 2ac 2ab'
_symmetry_space_group_name_H-M 'P b c a'
_atom_sites_solution_hydrogens geom
_atom_sites_solution_primary direct
_atom_sites_solution_secondary difmap
_audit_creation_method SHELXL-97
_cell_angle_alpha 90.00
_cell_angle_beta 90.00
_cell_angle_gamma 90.00
_cell_formula_units_Z 4
_cell_length_a 15.4084(17)
_cell_length_b 11.2176(13)
_cell_length_c 17.3415(18)
_cell_measurement_reflns_used 9073
_cell_measurement_temperature 223(2)
_cell_measurement_theta_max 25.35
_cell_measurement_theta_min 3.2
_cell_volume 2997.4(6)
_computing_cell_refinement CrystalClear
_computing_data_collection CrystalClear
_computing_data_reduction CrystalStructure
_computing_structure_refinement 'SHELXL-97 (Sheldrick, 1997)'
_computing_structure_solution 'SHELXS-97 (Sheldrick, 1990)'
_diffrn_ambient_temperature 223(2)
_diffrn_detector_area_resol_mean 14.63
_diffrn_measured_fraction_theta_full 0.993
_diffrn_measured_fraction_theta_max 0.993
_diffrn_measurement_device_type 'Rigaku Saturn'
_diffrn_measurement_method \w
_diffrn_radiation_monochromator graphite
_diffrn_radiation_source 'fine-focus sealed tube'
_diffrn_radiation_type MoK\a
_diffrn_radiation_wavelength 0.71073
_diffrn_reflns_av_R_equivalents 0.0390
_diffrn_reflns_av_sigmaI/netI 0.0381
_diffrn_reflns_limit_h_max 16
_diffrn_reflns_limit_h_min -18
_diffrn_reflns_limit_k_max 13
_diffrn_reflns_limit_k_min -9
_diffrn_reflns_limit_l_max 20
_diffrn_reflns_limit_l_min -19
_diffrn_reflns_number 9252
_diffrn_reflns_theta_full 25.35
_diffrn_reflns_theta_max 25.35
_diffrn_reflns_theta_min 3.21
_exptl_absorpt_coefficient_mu 3.673
_exptl_absorpt_correction_T_max 0.3213
_exptl_absorpt_correction_T_min 0.3213
_exptl_absorpt_correction_type multi-scan
_exptl_absorpt_process_details 'Jacobson, R. (1998) Private communication'
_exptl_crystal_colour brown
_exptl_crystal_density_diffrn 1.748
_exptl_crystal_description polyhedron
_exptl_crystal_F_000 1616
_exptl_crystal_size_max 0.40
_exptl_crystal_size_mid 0.40
_exptl_crystal_size_min 0.40
_refine_diff_density_max 0.326
_refine_diff_density_min -0.392
_refine_diff_density_rms 0.088
_refine_ls_extinction_method none
_refine_ls_goodness_of_fit_ref 1.114
_refine_ls_hydrogen_treatment constr
_refine_ls_matrix_type full
_refine_ls_number_parameters 164
_refine_ls_number_reflns 2721
_refine_ls_number_restraints 0
_refine_ls_restrained_S_all 1.114
_refine_ls_R_factor_all 0.0426
_refine_ls_R_factor_gt 0.0382
_refine_ls_shift/su_max 0.001
_refine_ls_shift/su_mean 0.000
_refine_ls_structure_factor_coef Fsqd
_refine_ls_weighting_details 'calc w=1/[\s^2^(Fo^2^)+(0.0356P)^2^+2.2771P] where P=(Fo^2^+2Fc^2^)/3'
_refine_ls_weighting_scheme calc
_refine_ls_wR_factor_gt 0.0848
_refine_ls_wR_factor_ref 0.0869
_reflns_number_gt 2535
_reflns_number_total 2721
_reflns_threshold_expression >2sigma(I)
_cod_data_source_file ic4007982_si_002_1.cif
_cod_data_source_block compound_5
_cod_database_code 4336147

loop_
_symmetry_equiv_pos_as_xyz
'x, y, z'
'-x+1/2, y+1/2, z'
'x, -y+1/2, z+1/2'
'-x+1/2, -y, z+1/2'
'-x, -y, -z'
'x-1/2, -y-1/2, -z'
'-x, y-1/2, -z-1/2'
'x-1/2, y, -z-1/2'

loop_
_atom_site_label
_atom_site_type_symbol
_atom_site_fract_x
_atom_site_fract_y
_atom_site_fract_z
_atom_site_U_iso_or_equiv
_atom_site_adp_type
_atom_site_occupancy
_atom_site_symmetry_multiplicity
_atom_site_calc_flag
_atom_site_refinement_flags
As1A As 0.42907(5) 0.09843(6) 0.44356(4) 0.02062(18) Uani 0.50 1 d P
As1B As 0.48571(5) 0.08352(6) 0.41018(4) 0.02096(18) Uani 0.50 1 d P
S1 S 0.55460(11) -0.00966(16) 0.46999(9) 0.0230(4) Uani 0.50 1 d P
S2 S 0.38513(6) 0.01587(8) 0.33221(5) 0.0264(2) Uani 1 1 d .
S3 S 0.46620(9) 0.27462(9) 0.41070(6) 0.0468(3) Uani 1 1 d .
Co1 Co 0.60133(3) 0.13517(4) 0.14221(2) 0.01691(14) Uani 1 1 d .
N1 N 0.48939(19) 0.0748(3) 0.08445(16) 0.0279(7) Uani 1 1 d .
H1A H 0.4873 0.1063 0.0361 0.033 Uiso 1 1 calc R
H1B H 0.4905 -0.0060 0.0804 0.033 Uiso 1 1 calc R
N2 N 0.50944(19) 0.2458(3) 0.19877(16) 0.0288(7) Uani 1 1 d .
H2A H 0.5019 0.2210 0.2483 0.035 Uiso 1 1 calc R
H2B H 0.5287 0.3225 0.1996 0.035 Uiso 1 1 calc R
N3 N 0.70277(19) 0.2002(3) 0.21323(16) 0.0307(7) Uani 1 1 d .
H3A H 0.7553 0.1778 0.1942 0.037 Uiso 1 1 calc R
H3B H 0.7010 0.2811 0.2159 0.037 Uiso 1 1 calc R
N4 N 0.5932(2) 0.0031(3) 0.22915(17) 0.0318(7) Uani 1 1 d .
H4A H 0.5435 0.0127 0.2569 0.038 Uiso 1 1 calc R
H4B H 0.5925 -0.0707 0.2075 0.038 Uiso 1 1 calc R
N5 N 0.6296(2) 0.2623(3) 0.05657(16) 0.0319(7) Uani 1 1 d .
H5A H 0.5849 0.2673 0.0225 0.038 Uiso 1 1 calc R
H5B H 0.6374 0.3353 0.0785 0.038 Uiso 1 1 calc R
N6 N 0.6857(2) 0.0289(3) 0.07270(17) 0.0335(7) Uani 1 1 d .
H6A H 0.7368 0.0164 0.0978 0.040 Uiso 1 1 calc R
H6B H 0.6608 -0.0431 0.0630 0.040 Uiso 1 1 calc R
C1 C 0.4128(2) 0.1125(4) 0.1288(2) 0.0332(9) Uani 1 1 d .
H1C H 0.4043 0.0593 0.1730 0.040 Uiso 1 1 calc R
H1D H 0.3609 0.1087 0.0963 0.040 Uiso 1 1 calc R
C2 C 0.4268(3) 0.2384(3) 0.1564(2) 0.0340(9) Uani 1 1 d .
H2C H 0.4281 0.2928 0.1122 0.041 Uiso 1 1 calc R
H2D H 0.3789 0.2623 0.1902 0.041 Uiso 1 1 calc R
C3 C 0.6883(2) 0.1470(4) 0.29028(19) 0.0338(9) Uani 1 1 d .
H3C H 0.6391 0.1861 0.3157 0.041 Uiso 1 1 calc R
H3D H 0.7399 0.1577 0.3225 0.041 Uiso 1 1 calc R
C4 C 0.6695(2) 0.0158(4) 0.2799(2) 0.0334(9) Uani 1 1 d .
H4C H 0.7198 -0.0240 0.2567 0.040 Uiso 1 1 calc R
H4D H 0.6579 -0.0212 0.3300 0.040 Uiso 1 1 calc R
C5 C 0.7090(2) 0.2254(4) 0.0166(2) 0.0368(9) Uani 1 1 d .
H5C H 0.7598 0.2408 0.0491 0.044 Uiso 1 1 calc R
H5D H 0.7156 0.2703 -0.0315 0.044 Uiso 1 1 calc R
C6 C 0.7015(2) 0.0930(4) -0.0004(2) 0.0364(9) Uani 1 1 d .
H6C H 0.6535 0.0787 -0.0363 0.044 Uiso 1 1 calc R
H6D H 0.7552 0.0641 -0.0243 0.044 Uiso 1 1 calc R

loop_
_atom_site_aniso_label
_atom_site_aniso_U_11
_atom_site_aniso_U_22
_atom_site_aniso_U_33
_atom_site_aniso_U_23
_atom_site_aniso_U_13
_atom_site_aniso_U_12
As1A 0.0235(4) 0.0203(4) 0.0181(3) 0.0009(3) -0.0002(3) 0.0014(3)
As1B 0.0211(4) 0.0213(4) 0.0204(3) 0.0019(3) 0.0006(3) 0.0008(3)
S1 0.0263(9) 0.0238(9) 0.0189(7) 0.0024(7) -0.0002(7) 0.0023(7)
S2 0.0313(5) 0.0248(5) 0.0232(4) -0.0009(4) -0.0070(4) 0.0011(4)
S3 0.0872(9) 0.0172(5) 0.0359(5) 0.0032(4) -0.0238(6) -0.0039(5)
Co1 0.0206(2) 0.0126(2) 0.0175(2) -0.00103(17) -0.00023(17) 0.00011(18)
N1 0.0336(17) 0.0210(16) 0.0290(15) -0.0036(13) 0.0001(13) 0.0032(13)
N2 0.0340(17) 0.0246(17) 0.0278(15) -0.0013(13) 0.0013(13) -0.0023(14)
N3 0.0315(17) 0.0274(17) 0.0330(15) -0.0043(14) -0.0001(14) -0.0024(14)
N4 0.0314(17) 0.0276(17) 0.0363(16) 0.0010(14) 0.0016(14) -0.0019(14)
N5 0.0366(18) 0.0253(17) 0.0339(16) 0.0008(14) -0.0007(14) -0.0020(15)
N6 0.0325(18) 0.0268(18) 0.0413(17) -0.0077(15) -0.0027(15) 0.0021(14)
C1 0.024(2) 0.041(2) 0.0341(19) -0.0103(18) 0.0014(16) 0.0021(18)
C2 0.032(2) 0.029(2) 0.040(2) -0.0047(18) -0.0039(17) 0.0096(18)
C3 0.029(2) 0.048(3) 0.0242(17) -0.0029(17) -0.0021(16) 0.0002(18)
C4 0.033(2) 0.038(2) 0.0289(18) 0.0113(17) 0.0003(16) 0.0079(18)
C5 0.039(2) 0.042(2) 0.0293(18) 0.0034(18) 0.0042(17) -0.0087(19)
C6 0.031(2) 0.052(3) 0.0261(17) -0.0070(19) 0.0022(17) -0.0013(19)

loop_
_atom_type_symbol
_atom_type_description
_atom_type_scat_dispersion_real
_atom_type_scat_dispersion_imag
_atom_type_scat_source
C C 0.0033 0.0016 'International Tables Vol C Tables 4.2.6.8 and 6.1.1.4'
H H 0.0000 0.0000 'International Tables Vol C Tables 4.2.6.8 and 6.1.1.4'
N N 0.0061 0.0033 'International Tables Vol C Tables 4.2.6.8 and 6.1.1.4'
S S 0.1246 0.1234 'International Tables Vol C Tables 4.2.6.8 and 6.1.1.4'
As As 0.0499 2.0058 'International Tables Vol C Tables 4.2.6.8 and 6.1.1.4'
Co Co 0.3494 0.9721 'International Tables Vol C Tables 4.2.6.8 and 6.1.1.4'

loop_
_geom_angle_atom_site_label_1
_geom_angle_atom_site_label_2
_geom_angle_atom_site_label_3
_geom_angle
_geom_angle_site_symmetry_1
_geom_angle_site_symmetry_3
S1 As1A S3 133.66(7) 5_656 .
S1 As1A S2 121.67(7) 5_656 .
S3 As1A S2 103.47(4) . .
S1 As1A S1 55.75(9) 5_656 .
S3 As1A S1 108.18(6) . .
S2 As1A S1 101.82(6) . .
S1 As1B S3 130.47(7) . .
S1 As1B S2 124.50(7) . .
S3 As1B S2 104.31(5) . .
S1 As1B S1 55.91(9) . 5_656
S3 As1B S1 108.21(6) . 5_656
S2 As1B S1 103.85(6) . 5_656
As1B S1 As1A 150.21(11) . 5_656
As1B S1 S1 75.04(10) . 5_656
As1A S1 S1 75.24(9) 5_656 5_656
As1B S1 As1B 124.09(9) . 5_656
As1A S1 As1B 26.25(4) 5_656 5_656
S1 S1 As1B 49.05(7) 5_656 5_656
As1B S1 As1A 26.09(4) . .
As1A S1 As1A 124.25(9) 5_656 .
S1 S1 As1A 49.00(8) 5_656 .
As1B S1 As1A 98.04(7) 5_656 .
As1B S2 As1A 27.61(3) . .
As1A S3 As1B 28.55(3) . .
N5 Co1 N1 92.98(12) . .
N5 Co1 N4 171.42(12) . .
N1 Co1 N4 93.74(12) . .
N5 Co1 N3 91.38(12) . .
N1 Co1 N3 172.25(11) . .
N4 Co1 N3 82.56(12) . .
N5 Co1 N2 93.91(12) . .
N1 Co1 N2 82.04(11) . .
N4 Co1 N2 92.31(12) . .
N3 Co1 N2 91.28(11) . .
N5 Co1 N6 81.60(12) . .
N1 Co1 N6 92.90(12) . .
N4 Co1 N6 92.73(12) . .
N3 Co1 N6 94.08(12) . .
N2 Co1 N6 173.08(11) . .
C1 N1 Co1 108.4(2) . .
C1 N1 H1A 110.0 . .
Co1 N1 H1A 110.0 . .
C1 N1 H1B 110.0 . .
Co1 N1 H1B 110.0 . .
H1A N1 H1B 108.4 . .
C2 N2 Co1 108.3(2) . .
C2 N2 H2A 110.0 . .
Co1 N2 H2A 110.0 . .
C2 N2 H2B 110.0 . .
Co1 N2 H2B 110.0 . .
H2A N2 H2B 108.4 . .
C3 N3 Co1 105.9(2) . .
C3 N3 H3A 110.5 . .
Co1 N3 H3A 110.5 . .
C3 N3 H3B 110.5 . .
Co1 N3 H3B 110.5 . .
H3A N3 H3B 108.7 . .
C4 N4 Co1 108.0(2) . .
C4 N4 H4A 110.1 . .
Co1 N4 H4A 110.1 . .
C4 N4 H4B 110.1 . .
Co1 N4 H4B 110.1 . .
H4A N4 H4B 108.4 . .
C5 N5 Co1 108.4(2) . .
C5 N5 H5A 110.0 . .
Co1 N5 H5A 110.0 . .
C5 N5 H5B 110.0 . .
Co1 N5 H5B 110.0 . .
H5A N5 H5B 108.4 . .
C6 N6 Co1 108.2(2) . .
C6 N6 H6A 110.0 . .
Co1 N6 H6A 110.0 . .
C6 N6 H6B 110.0 . .
Co1 N6 H6B 110.0 . .
H6A N6 H6B 108.4 . .
N1 C1 C2 108.7(3) . .
N1 C1 H1C 110.0 . .
C2 C1 H1C 110.0 . .
N1 C1 H1D 110.0 . .
C2 C1 H1D 110.0 . .
H1C C1 H1D 108.3 . .
N2 C2 C1 109.6(3) . .
N2 C2 H2C 109.8 . .
C1 C2 H2C 109.8 . .
N2 C2 H2D 109.8 . .
C1 C2 H2D 109.8 . .
H2C C2 H2D 108.2 . .
N3 C3 C4 108.3(3) . .
N3 C3 H3C 110.0 . .
C4 C3 H3C 110.0 . .
N3 C3 H3D 110.0 . .
C4 C3 H3D 110.0 . .
H3C C3 H3D 108.4 . .
N4 C4 C3 108.5(3) . .
N4 C4 H4C 110.0 . .
C3 C4 H4C 110.0 . .
N4 C4 H4D 110.0 . .
C3 C4 H4D 110.0 . .
H4C C4 H4D 108.4 . .
N5 C5 C6 107.8(3) . .
N5 C5 H5C 110.1 . .
C6 C5 H5C 110.1 . .
N5 C5 H5D 110.1 . .
C6 C5 H5D 110.1 . .
H5C C5 H5D 108.5 . .
N6 C6 C5 108.7(3) . .
N6 C6 H6C 109.9 . .
C5 C6 H6C 109.9 . .
N6 C6 H6D 109.9 . .
C5 C6 H6D 109.9 . .
H6C C6 H6D 108.3 . .

loop_
_geom_bond_atom_site_label_1
_geom_bond_atom_site_label_2
_geom_bond_distance
_geom_bond_site_symmetry_2
As1A S1 1.8173(17) 5_656
As1A S3 2.1350(13) .
As1A S2 2.2460(11) .
As1A S1 2.3283(19) .
As1B S1 1.8152(18) .
As1B S3 2.1647(13) .
As1B S2 2.1922(11) .
As1B S1 2.3218(17) 5_656
S1 As1A 1.8173(17) 5_656
S1 S1 1.990(3) 5_656
S1 As1B 2.3218(17) 5_656
Co1 N5 2.105(3) .
Co1 N1 2.106(3) .
Co1 N4 2.117(3) .
Co1 N3 2.119(3) .
Co1 N2 2.123(3) .
Co1 N6 2.136(3) .
N1 C1 1.471(4) .
N1 H1A 0.9100 .
N1 H1B 0.9100 .
N2 C2 1.472(5) .
N2 H2A 0.9100 .
N2 H2B 0.9100 .
N3 C3 1.480(4) .
N3 H3A 0.9100 .
N3 H3B 0.9100 .
N4 C4 1.476(5) .
N4 H4A 0.9100 .
N4 H4B 0.9100 .
N5 C5 1.465(5) .
N5 H5A 0.9100 .
N5 H5B 0.9100 .
N6 C6 1.478(5) .
N6 H6A 0.9100 .
N6 H6B 0.9100 .
C1 C2 1.507(5) .
C1 H1C 0.9800 .
C1 H1D 0.9800 .
C2 H2C 0.9800 .
C2 H2D 0.9800 .
C3 C4 1.510(5) .
C3 H3C 0.9800 .
C3 H3D 0.9800 .
C4 H4C 0.9800 .
C4 H4D 0.9800 .
C5 C6 1.519(6) .
C5 H5C 0.9800 .
C5 H5D 0.9800 .
C6 H6C 0.9800 .
C6 H6D 0.9800 .

loop_
_geom_hbond_atom_site_label_D
_geom_hbond_atom_site_label_H
_geom_hbond_atom_site_label_A
_geom_hbond_distance_DH
_geom_hbond_distance_HA
_geom_hbond_distance_DA
_geom_hbond_angle_DHA
_geom_hbond_site_symmetry_A
N1 H1A S3 0.91 2.57 3.473(3) 169.8 3_554
N1 H1B S3 0.91 2.55 3.437(3) 163.8 7_656
N2 H2A S3 0.91 2.93 3.749(3) 150.2 .
N2 H2B S2 0.91 2.60 3.480(3) 161.9 7_666
N3 H3A S2 0.91 2.74 3.576(3) 153.2 8_656
N4 H4A S2 0.91 2.77 3.673(3) 172.7 .
N4 H4B S3 0.91 2.83 3.645(3) 149.4 7_656
N5 H5A S3 0.91 2.71 3.593(3) 165.2 3_554
N5 H5B S2 0.91 2.57 3.444(3) 160.3 7_666
N6 H6A S2 0.91 2.59 3.491(3) 171.2 8_656
N6 H6B S3 0.91 2.87 3.701(4) 153.1 7_656

loop_
_geom_torsion_atom_site_label_1
_geom_torsion_atom_site_label_2
_geom_torsion_atom_site_label_3
_geom_torsion_atom_site_label_4
_geom_torsion
_geom_torsion_site_symmetry_1
_geom_torsion_site_symmetry_4
S3 As1B S1 As1A 89.3(2) . 5_656
S2 As1B S1 As1A -79.5(2) . 5_656
S1 As1B S1 As1A 3.93(13) 5_656 5_656
S3 As1B S1 S1 85.33(12) . 5_656
S2 As1B S1 S1 -83.43(11) . 5_656
S3 As1B S1 As1B 85.33(12) . 5_656
S2 As1B S1 As1B -83.43(11) . 5_656
S1 As1B S1 As1B 0.0 5_656 5_656
S3 As1B S1 As1A 81.87(9) . .
S2 As1B S1 As1A -86.89(8) . .
S1 As1B S1 As1A -3.47(12) 5_656 .
S1 As1A S1 As1B 175.56(15) 5_656 .
S3 As1A S1 As1B -53.48(8) . .
S2 As1A S1 As1B 55.14(8) . .
S1 As1A S1 As1A 0.0 5_656 5_656
S3 As1A S1 As1A 130.96(10) . 5_656
S2 As1A S1 As1A -120.42(10) . 5_656
S3 As1A S1 S1 130.96(10) . 5_656
S2 As1A S1 S1 -120.42(10) . 5_656
S1 As1A S1 As1B -1.54(5) 5_656 5_656
S3 As1A S1 As1B 129.42(6) . 5_656
S2 As1A S1 As1B -121.96(6) . 5_656
S1 As1B S2 As1A 100.85(9) . .
S3 As1B S2 As1A -70.35(6) . .
S1 As1B S2 As1A 42.92(6) 5_656 .
S1 As1A S2 As1B -97.02(9) 5_656 .
S3 As1A S2 As1B 72.07(7) . .
S1 As1A S2 As1B -40.14(6) . .
S1 As1A S3 As1B 97.98(11) 5_656 .
S2 As1A S3 As1B -69.15(5) . .
S1 As1A S3 As1B 38.33(6) . .
S1 As1B S3 As1A -96.52(10) . .
S2 As1B S3 As1A 73.94(6) . .
S1 As1B S3 As1A -36.18(6) 5_656 .
N5 Co1 N1 C1 -110.0(2) . .
N4 Co1 N1 C1 75.3(3) . .
N3 Co1 N1 C1 14.2(10) . .
N2 Co1 N1 C1 -16.5(2) . .
N6 Co1 N1 C1 168.3(2) . .
N5 Co1 N2 C2 80.5(2) . .
N1 Co1 N2 C2 -12.0(2) . .
N4 Co1 N2 C2 -105.4(2) . .
N3 Co1 N2 C2 172.0(2) . .
N6 Co1 N2 C2 31.3(11) . .
N5 Co1 N3 C3 166.5(2) . .
N1 Co1 N3 C3 42.2(10) . .
N4 Co1 N3 C3 -19.6(2) . .
N2 Co1 N3 C3 72.5(2) . .
N6 Co1 N3 C3 -111.8(2) . .
N5 Co1 N4 C4 35.0(9) . .
N1 Co1 N4 C4 176.4(2) . .
N3 Co1 N4 C4 -10.4(2) . .
N2 Co1 N4 C4 -101.4(2) . .
N6 Co1 N4 C4 83.4(2) . .
N1 Co1 N5 C5 -111.7(2) . .
N4 Co1 N5 C5 29.8(9) . .
N3 Co1 N5 C5 74.7(2) . .
N2 Co1 N5 C5 166.1(2) . .
N6 Co1 N5 C5 -19.2(2) . .
N5 Co1 N6 C6 -10.6(2) . .
N1 Co1 N6 C6 82.0(2) . .
N4 Co1 N6 C6 175.8(2) . .
N3 Co1 N6 C6 -101.4(2) . .
N2 Co1 N6 C6 39.2(11) . .
Co1 N1 C1 C2 41.7(3) . .
Co1 N2 C2 C1 38.1(4) . .
N1 C1 C2 N2 -54.1(4) . .
Co1 N3 C3 C4 46.2(3) . .
Co1 N4 C4 C3 38.5(3) . .
N3 C3 C4 N4 -57.9(4) . .
Co1 N5 C5 C6 45.1(3) . .
Co1 N6 C6 C5 37.9(3) . .
N5 C5 C6 N6 -56.0(4) . .
